data_4033712
loop_
_publ_author_name
'Li, Hongjie'
'Jia, Peijing'
'Qian, Naixin'
'Li, Shasha'
'Jiao, Peng'

_publ_section_title
;
 Simultaneous Construction of Planar and Central Chiralities as Well as
 Unprecedented Axial Chirality on and around a Ferrocene Backbone.
;
_journal_issue 5
_journal_name_full 'The Journal of organic chemistry'
_journal_page_first 2817
_journal_page_last 2828
_journal_paper_doi 10.1021/acs.joc.8b03221
_journal_volume 84
_journal_year 2019
_chemical_absolute_configuration ad
_chemical_formula_moiety 'C24 H25 Fe N O2'
_chemical_formula_sum 'C24 H25 Fe N O2'
_chemical_formula_weight 415.30
_space_group_crystal_system orthorhombic
_space_group_IT_number 19
_space_group_name_Hall 'P 2ac 2ab'
_space_group_name_H-M_alt 'P 21 21 21'
_atom_sites_solution_hydrogens geom
_audit_creation_date 2018-04-13
_audit_creation_method
;
Olex2 1.2
(compiled 2018.04.03 svn.r3497 for OlexSys, GUI svn.r5486)
;
_cell_angle_alpha 90
_cell_angle_beta 90
_cell_angle_gamma 90
_cell_formula_units_Z 4
_cell_length_a 9.3061(3)
_cell_length_b 13.2809(4)
_cell_length_c 15.7071(5)
_cell_measurement_reflns_used 9503
_cell_measurement_temperature 100.01(10)
_cell_measurement_theta_max 29.2080
_cell_measurement_theta_min 4.0120
_cell_volume 1941.29(11)
_computing_cell_refinement 'CrysAlisPro 1.171.39.32a (Rigaku OD, 2017)'
_computing_data_collection 'CrysAlisPro 1.171.39.32a (Rigaku OD, 2017)'
_computing_data_reduction 'CrysAlisPro 1.171.39.32a (Rigaku OD, 2017)'
_computing_molecular_graphics 'Olex2 (Dolomanov et al., 2009)'
_computing_publication_material 'Olex2 (Dolomanov et al., 2009)'
_computing_structure_refinement 'ShelXL (Sheldrick, 2015)'
_diffrn_ambient_environment N~2~
_diffrn_ambient_temperature 100.01(10)
_diffrn_detector 'CCD plate'
_diffrn_detector_area_resol_mean 5.3127
_diffrn_detector_type AtlasS2
_diffrn_measured_fraction_theta_full 0.996
_diffrn_measured_fraction_theta_max 0.935
_diffrn_measurement_details
;
List of Runs (angles in degrees, time in seconds):

  # Type    Start    End  Width  t~exp~   \w     \q     \k     \f   Frames
--------------------------------------------------------------------------
  1  \w     11.00  38.00   1.00   15.57    --  -11.20  57.00  90.00   27
  2  \w     -9.00  30.00   1.00   15.57    --  -11.20 -99.00  90.00   39
  3  \w    -91.00  25.00   1.00   15.57    --  -11.20 -19.00 150.00  116
  4  \w    -38.00  -3.00   1.00   15.57    --  -11.20  57.00  90.00   35
  5  \w     46.00  94.00   1.00   15.57    --   12.45 178.00 -30.00   48
  6  \w    -12.00  84.00   1.00   15.57    --   12.45  37.00 120.00   96
;
_diffrn_measurement_device 'four-circle diffractometer'
_diffrn_measurement_device_type 'SuperNova, Dual, Cu at home/near, AtlasS2'
_diffrn_measurement_method '\w scans'
_diffrn_orient_matrix_type 'CrysAlisPro convention (1999,Acta A55,543-557)'
_diffrn_orient_matrix_UB_11 0.0623086000
_diffrn_orient_matrix_UB_12 -0.0009666000
_diffrn_orient_matrix_UB_13 -0.0260021000
_diffrn_orient_matrix_UB_21 0.0154935000
_diffrn_orient_matrix_UB_22 0.0504346000
_diffrn_orient_matrix_UB_23 0.0116569000
_diffrn_orient_matrix_UB_31 0.0410826000
_diffrn_orient_matrix_UB_32 -0.0175175000
_diffrn_orient_matrix_UB_33 0.0350367000
_diffrn_radiation_monochromator mirror
_diffrn_radiation_probe x-ray
_diffrn_radiation_type MoK\a
_diffrn_radiation_wavelength 0.71073
_diffrn_reflns_av_R_equivalents 0.0326
_diffrn_reflns_av_unetI/netI 0.0355
_diffrn_reflns_Laue_measured_fraction_full 0.996
_diffrn_reflns_Laue_measured_fraction_max 0.935
_diffrn_reflns_limit_h_max 12
_diffrn_reflns_limit_h_min -11
_diffrn_reflns_limit_k_max 18
_diffrn_reflns_limit_k_min -18
_diffrn_reflns_limit_l_max 19
_diffrn_reflns_limit_l_min -21
_diffrn_reflns_number 18447
_diffrn_reflns_point_group_measured_fraction_full 0.998
_diffrn_reflns_point_group_measured_fraction_max 0.887
_diffrn_reflns_theta_full 26.000
_diffrn_reflns_theta_max 29.688
_diffrn_reflns_theta_min 3.331
_diffrn_source 'micro-focus sealed X-ray tube'
_diffrn_source_type 'SuperNova (Mo) X-ray Source'
_exptl_absorpt_coefficient_mu 0.797
_exptl_absorpt_correction_T_max 1.00000
_exptl_absorpt_correction_T_min 0.90103
_exptl_absorpt_correction_type multi-scan
_exptl_absorpt_process_details
;
CrysAlisPro 1.171.39.32a (Rigaku Oxford Diffraction, 2017)
Empirical absorption correction using spherical harmonics,
 implemented in SCALE3 ABSPACK scaling algorithm.
;
_exptl_crystal_colour 'clear light yellow'
_exptl_crystal_density_diffrn 1.421
_exptl_crystal_description block
_exptl_crystal_F_000 872
_exptl_crystal_size_max 0.35
_exptl_crystal_size_mid 0.3
_exptl_crystal_size_min 0.2
_refine_diff_density_max 0.602
_refine_diff_density_min -0.404
_refine_diff_density_rms 0.058
_refine_ls_abs_structure_details
;
 Flack x determined using 1784 quotients [(I+)-(I-)]/[(I+)+(I-)]
 (Parsons, Flack and Wagner, Acta Cryst. B69 (2013) 249-259).
;
_refine_ls_abs_structure_Flack -0.019(6)
_refine_ls_extinction_method none
_refine_ls_goodness_of_fit_ref 1.088
_refine_ls_hydrogen_treatment constr
_refine_ls_matrix_type full
_refine_ls_number_parameters 253
_refine_ls_number_reflns 4887
_refine_ls_number_restraints 0
_refine_ls_restrained_S_all 1.088
_refine_ls_R_factor_all 0.0355
_refine_ls_R_factor_gt 0.0322
_refine_ls_shift/su_max 0.001
_refine_ls_shift/su_mean 0.000
_refine_ls_structure_factor_coef Fsqd
_refine_ls_weighting_details 'w=1/[\s^2^(Fo^2^)+(0.0256P)^2^+0.7813P] where P=(Fo^2^+2Fc^2^)/3'
_refine_ls_weighting_scheme calc
_refine_ls_wR_factor_gt 0.0673
_refine_ls_wR_factor_ref 0.0688
_reflns_Friedel_coverage 0.683
_reflns_Friedel_fraction_full 0.999
_reflns_Friedel_fraction_max 0.826
_reflns_number_gt 4622
_reflns_number_total 4887
_reflns_threshold_expression 'I > 2\s(I)'
_cod_data_source_file jo8b03221_si_004.cif
_cod_data_source_block 20180412e
_cod_database_code 4033712
_shelx_shelxl_version_number 2014/7
_chemical_oxdiff_formula 'C H O N Fe'
_shelx_space_group_comment
;
The symmetry employed for this shelxl refinement is uniquely defined
by the following loop, which should always be used as a source of
symmetry information in preference to the above space-group names.
They are only intended as comments.
;
_reflns_odcompleteness_completeness 99.52
_reflns_odcompleteness_iscentric 1
_reflns_odcompleteness_theta 26.32
_olex2_refinement_description
;
1. Fixed Uiso
 At 1.2 times of:
  All C(H) groups, All C(H,H) groups
2.a Ternary CH refined with riding coordinates:
 C2(H2)
2.b Secondary CH2 refined with riding coordinates:
 C17(H17a,H17b), C3(H3a,H3b), C16(H16a,H16b), C6(H6a,H6b), C7(H7a,H7b)
2.c Aromatic/amide H refined with riding coordinates:
 C21(H21), C20(H20), C24(H24), C25(H25), C22(H22), C15(H15), C26(H26),
 C14(H14), C11(H11), C19(H19), C27(H27), C13(H13), C28(H28), C12(H12)
;
_olex2_submission_special_instructions 'No special instructions were received'
_oxdiff_exptl_absorpt_empirical_details
;
Empirical correction (ABSPACK) includes:
- Absorption correction using spherical harmonics
- Frame scaling
;
_oxdiff_exptl_absorpt_empirical_full_max 1.212
_oxdiff_exptl_absorpt_empirical_full_min 0.847

loop_
_space_group_symop_operation_xyz
'x, y, z'
'-x+1/2, -y, z+1/2'
'-x, y+1/2, -z+1/2'
'x+1/2, -y+1/2, -z'

loop_
_atom_site_label
_atom_site_type_symbol
_atom_site_fract_x
_atom_site_fract_y
_atom_site_fract_z
_atom_site_U_iso_or_equiv
_atom_site_adp_type
_atom_site_occupancy
_atom_site_site_symmetry_order
_atom_site_calc_flag
_atom_site_refinement_flags_posn
Fe1 Fe 0.06458(4) 0.72917(3) 0.67330(2) 0.01291(9) Uani 1 1 d .
O23 O 0.6234(2) 0.34562(14) 0.44038(11) 0.0181(4) Uani 1 1 d .
O4 O 0.3387(2) 0.43990(14) 0.64298(12) 0.0219(4) Uani 1 1 d .
N9 N 0.4591(2) 0.44034(15) 0.51447(13) 0.0131(4) Uani 1 1 d .
C10 C 0.2125(3) 0.42628(19) 0.45238(16) 0.0137(5) Uani 1 1 d .
C21 C 0.1253(3) 0.8536(2) 0.74088(17) 0.0190(6) Uani 1 1 d .
H21 H 0.0690 0.8893 0.7793 0.023 Uiso 1 1 calc R
C20 C 0.1364(3) 0.87220(18) 0.65178(17) 0.0175(5) Uani 1 1 d .
H20 H 0.0883 0.9222 0.6217 0.021 Uiso 1 1 calc R
C24 C -0.0507(3) 0.6156(2) 0.72846(18) 0.0237(6) Uani 1 1 d .
H24 H -0.0370 0.5899 0.7830 0.028 Uiso 1 1 calc R
C18 C 0.2846(3) 0.73723(19) 0.68381(16) 0.0160(5) Uani 1 1 d .
C25 C -0.1429(3) 0.6960(2) 0.70606(19) 0.0238(6) Uani 1 1 d .
H25 H -0.2005 0.7325 0.7433 0.029 Uiso 1 1 calc R
C8 C 0.5950(3) 0.40650(18) 0.49619(16) 0.0143(5) Uani 1 1 d .
C22 C 0.2161(3) 0.7703(2) 0.76034(16) 0.0182(5) Uani 1 1 d .
H22 H 0.2287 0.7421 0.8140 0.022 Uiso 1 1 calc R
C15 C 0.0757(3) 0.38371(19) 0.45214(16) 0.0184(5) Uani 1 1 d .
H15 H 0.0579 0.3260 0.4840 0.022 Uiso 1 1 calc R
C26 C -0.1323(3) 0.7115(2) 0.61653(17) 0.0203(6) Uani 1 1 d .
H26 H -0.1818 0.7596 0.5850 0.024 Uiso 1 1 calc R
C17 C 0.3912(3) 0.65208(19) 0.67886(18) 0.0203(5) Uani 1 1 d .
H17A H 0.3645 0.6012 0.7203 0.024 Uiso 1 1 calc R
H17B H 0.4852 0.6775 0.6947 0.024 Uiso 1 1 calc R
C14 C -0.0345(3) 0.4267(2) 0.40459(18) 0.0207(6) Uani 1 1 d .
H14 H -0.1253 0.3975 0.4046 0.025 Uiso 1 1 calc R
C11 C 0.2375(3) 0.51221(19) 0.40341(16) 0.0162(5) Uani 1 1 d .
H11 H 0.3286 0.5410 0.4023 0.019 Uiso 1 1 calc R
C5 C 0.4508(3) 0.49255(18) 0.59753(15) 0.0145(5) Uani 1 1 d .
C2 C 0.3328(3) 0.37641(18) 0.50285(16) 0.0148(5) Uani 1 1 d .
H2 H 0.3617 0.3142 0.4739 0.018 Uiso 1 1 calc R
C19 C 0.2341(3) 0.80080(18) 0.61685(18) 0.0174(5) Uani 1 1 d .
H19 H 0.2606 0.7963 0.5599 0.021 Uiso 1 1 calc R
C27 C -0.0322(3) 0.6402(2) 0.58403(17) 0.0204(6) Uani 1 1 d .
H27 H -0.0044 0.6338 0.5274 0.025 Uiso 1 1 calc R
C13 C -0.0091(3) 0.5133(2) 0.35707(17) 0.0196(6) Uani 1 1 d .
H13 H -0.0832 0.5428 0.3261 0.024 Uiso 1 1 calc R
C3 C 0.2983(3) 0.35245(19) 0.59678(16) 0.0179(5) Uani 1 1 d .
H3A H 0.1967 0.3386 0.6040 0.022 Uiso 1 1 calc R
H3B H 0.3527 0.2944 0.6160 0.022 Uiso 1 1 calc R
C16 C 0.4026(3) 0.60208(19) 0.59118(17) 0.0173(5) Uani 1 1 d .
H16A H 0.3098 0.6050 0.5632 0.021 Uiso 1 1 calc R
H16B H 0.4707 0.6392 0.5565 0.021 Uiso 1 1 calc R
C28 C 0.0177(3) 0.5808(2) 0.65271(18) 0.0223(6) Uani 1 1 d .
H28 H 0.0836 0.5283 0.6491 0.027 Uiso 1 1 calc R
C6 C 0.6017(3) 0.4780(2) 0.63536(18) 0.0216(6) Uani 1 1 d .
H6A H 0.6331 0.5382 0.6650 0.026 Uiso 1 1 calc R
H6B H 0.6032 0.4217 0.6747 0.026 Uiso 1 1 calc R
C12 C 0.1264(3) 0.5552(2) 0.35609(17) 0.0202(6) Uani 1 1 d .
H12 H 0.1439 0.6125 0.3237 0.024 Uiso 1 1 calc R
C7 C 0.6976(3) 0.4568(2) 0.55791(17) 0.0186(6) Uani 1 1 d .
H7A H 0.7360 0.5188 0.5343 0.022 Uiso 1 1 calc R
H7B H 0.7765 0.4125 0.5727 0.022 Uiso 1 1 calc R

loop_
_atom_site_aniso_label
_atom_site_aniso_U_11
_atom_site_aniso_U_22
_atom_site_aniso_U_33
_atom_site_aniso_U_23
_atom_site_aniso_U_13
_atom_site_aniso_U_12
Fe1 0.01651(17) 0.00834(14) 0.01389(15) -0.00099(14) -0.00011(15) -0.00158(15)
O23 0.0174(9) 0.0166(9) 0.0202(9) -0.0033(8) 0.0038(8) 0.0005(8)
O4 0.0301(11) 0.0151(9) 0.0204(9) -0.0026(7) 0.0031(8) -0.0070(8)
N9 0.0114(11) 0.0114(9) 0.0165(10) -0.0029(8) -0.0023(8) 0.0011(8)
C10 0.0134(12) 0.0131(12) 0.0146(11) -0.0031(10) 0.0006(10) 0.0026(10)
C21 0.0202(13) 0.0129(12) 0.0238(13) -0.0087(11) -0.0017(11) 0.0003(11)
C20 0.0169(13) 0.0067(10) 0.0288(14) 0.0020(10) -0.0014(11) -0.0018(9)
C24 0.0312(16) 0.0162(12) 0.0237(13) 0.0034(10) 0.0025(13) -0.0100(13)
C18 0.0175(11) 0.0111(10) 0.0195(12) -0.0032(11) -0.0036(10) -0.0012(10)
C25 0.0201(14) 0.0229(14) 0.0283(14) -0.0076(12) 0.0078(12) -0.0076(12)
C8 0.0147(13) 0.0111(11) 0.0171(12) 0.0054(10) -0.0003(9) -0.0005(9)
C22 0.0241(13) 0.0133(10) 0.0172(11) -0.0042(11) -0.0067(10) -0.0004(12)
C15 0.0183(13) 0.0160(12) 0.0208(12) -0.0022(10) 0.0007(11) -0.0006(11)
C26 0.0158(13) 0.0198(14) 0.0254(13) -0.0024(11) -0.0035(10) -0.0034(11)
C17 0.0231(13) 0.0154(12) 0.0225(13) -0.0067(12) -0.0074(12) 0.0051(10)
C14 0.0129(14) 0.0235(14) 0.0256(14) -0.0078(12) 0.0007(11) 0.0014(11)
C11 0.0154(13) 0.0168(12) 0.0165(12) -0.0013(11) -0.0001(10) -0.0020(10)
C5 0.0156(13) 0.0133(11) 0.0144(11) -0.0006(9) -0.0011(11) 0.0021(10)
C2 0.0146(12) 0.0117(11) 0.0181(12) -0.0003(10) -0.0018(10) -0.0011(10)
C19 0.0173(13) 0.0119(11) 0.0230(13) 0.0003(10) 0.0002(10) -0.0031(10)
C27 0.0202(14) 0.0215(14) 0.0196(13) -0.0079(11) 0.0013(10) -0.0078(11)
C13 0.0201(14) 0.0228(14) 0.0160(12) -0.0051(11) -0.0048(10) 0.0074(11)
C3 0.0200(14) 0.0147(12) 0.0191(12) -0.0002(10) -0.0020(11) -0.0019(11)
C16 0.0176(14) 0.0139(12) 0.0203(12) -0.0011(10) -0.0037(10) 0.0029(10)
C28 0.0221(14) 0.0101(11) 0.0349(16) -0.0037(11) 0.0017(11) -0.0056(10)
C6 0.0208(15) 0.0213(13) 0.0227(13) -0.0069(11) -0.0066(11) 0.0068(11)
C12 0.0243(14) 0.0184(13) 0.0179(12) 0.0014(11) -0.0009(11) 0.0013(12)
C7 0.0144(13) 0.0182(13) 0.0231(14) 0.0008(11) -0.0040(11) -0.0006(11)

loop_
_atom_type_symbol
_atom_type_description
_atom_type_scat_dispersion_real
_atom_type_scat_dispersion_imag
_atom_type_scat_source
C C 0.0033 0.0016 'International Tables Vol C Tables 4.2.6.8 and 6.1.1.4'
H H 0.0000 0.0000 'International Tables Vol C Tables 4.2.6.8 and 6.1.1.4'
Fe Fe 0.3463 0.8444 'International Tables Vol C Tables 4.2.6.8 and 6.1.1.4'
N N 0.0061 0.0033 'International Tables Vol C Tables 4.2.6.8 and 6.1.1.4'
O O 0.0106 0.0060 'International Tables Vol C Tables 4.2.6.8 and 6.1.1.4'

loop_
_geom_angle_atom_site_label_1
_geom_angle_atom_site_label_2
_geom_angle_atom_site_label_3
_geom_angle
C21 Fe1 C18 68.96(10)
C21 Fe1 C25 107.72(11)
C21 Fe1 C26 124.42(11)
C21 Fe1 C19 68.63(11)
C20 Fe1 C21 40.82(11)
C20 Fe1 C24 158.23(11)
C20 Fe1 C18 68.83(10)
C20 Fe1 C25 123.43(11)
C20 Fe1 C26 109.08(11)
C20 Fe1 C19 40.77(10)
C20 Fe1 C27 124.66(11)
C20 Fe1 C28 160.13(11)
C24 Fe1 C21 121.45(11)
C24 Fe1 C18 121.79(12)
C24 Fe1 C25 40.47(12)
C24 Fe1 C26 68.36(12)
C24 Fe1 C19 158.80(11)
C24 Fe1 C28 40.85(11)
C25 Fe1 C18 158.48(12)
C25 Fe1 C26 40.70(11)
C22 Fe1 C21 40.86(11)
C22 Fe1 C20 68.60(11)
C22 Fe1 C24 106.05(11)
C22 Fe1 C18 40.87(10)
C22 Fe1 C25 122.79(11)
C22 Fe1 C26 160.05(10)
C22 Fe1 C19 68.44(11)
C22 Fe1 C27 156.97(11)
C22 Fe1 C28 120.80(12)
C26 Fe1 C18 158.44(10)
C19 Fe1 C18 40.76(10)
C19 Fe1 C25 159.61(11)
C19 Fe1 C26 123.63(11)
C27 Fe1 C21 161.09(11)
C27 Fe1 C24 68.46(12)
C27 Fe1 C18 121.60(11)
C27 Fe1 C25 68.42(11)
C27 Fe1 C26 40.69(11)
C27 Fe1 C19 108.15(11)
C27 Fe1 C28 40.51(11)
C28 Fe1 C21 157.03(11)
C28 Fe1 C18 105.97(11)
C28 Fe1 C25 68.35(12)
C28 Fe1 C26 68.31(11)
C28 Fe1 C19 122.99(11)
C3 O4 C5 109.54(19)
C8 N9 C5 112.7(2)
C8 N9 C2 121.7(2)
C2 N9 C5 109.9(2)
C15 C10 C11 118.8(2)
C15 C10 C2 119.8(2)
C11 C10 C2 121.4(2)
Fe1 C21 H21 126.5
C20 C21 Fe1 69.53(14)
C20 C21 H21 126.2
C20 C21 C22 107.6(2)
C22 C21 Fe1 69.37(14)
C22 C21 H21 126.2
Fe1 C20 H20 126.2
C21 C20 Fe1 69.66(15)
C21 C20 H20 126.0
C19 C20 Fe1 69.70(14)
C19 C20 C21 108.0(2)
C19 C20 H20 126.0
Fe1 C24 H24 126.1
C25 C24 Fe1 69.86(15)
C25 C24 H24 126.0
C25 C24 C28 107.9(2)
C28 C24 Fe1 69.58(15)
C28 C24 H24 126.0
C22 C18 Fe1 68.87(14)
C22 C18 C17 124.6(2)
C17 C18 Fe1 127.77(18)
C19 C18 Fe1 69.15(14)
C19 C18 C22 106.9(2)
C19 C18 C17 128.5(2)
Fe1 C25 H25 126.2
C24 C25 Fe1 69.67(16)
C24 C25 H25 125.9
C24 C25 C26 108.2(2)
C26 C25 Fe1 69.84(16)
C26 C25 H25 125.9
O23 C8 N9 124.5(2)
O23 C8 C7 128.0(2)
N9 C8 C7 107.6(2)
Fe1 C22 H22 126.0
C21 C22 Fe1 69.77(14)
C21 C22 C18 108.8(2)
C21 C22 H22 125.6
C18 C22 Fe1 70.26(14)
C18 C22 H22 125.6
C10 C15 H15 119.7
C14 C15 C10 120.6(3)
C14 C15 H15 119.7
Fe1 C26 H26 126.6
C25 C26 Fe1 69.46(16)
C25 C26 H26 126.2
C27 C26 Fe1 69.35(15)
C27 C26 C25 107.6(3)
C27 C26 H26 126.2
C18 C17 H17A 108.6
C18 C17 H17B 108.6
C18 C17 C16 114.7(2)
H17A C17 H17B 107.6
C16 C17 H17A 108.6
C16 C17 H17B 108.6
C15 C14 H14 119.9
C15 C14 C13 120.2(3)
C13 C14 H14 119.9
C10 C11 H11 119.8
C12 C11 C10 120.3(3)
C12 C11 H11 119.8
O4 C5 N9 104.30(19)
O4 C5 C16 106.4(2)
O4 C5 C6 114.1(2)
N9 C5 C16 113.9(2)
N9 C5 C6 103.5(2)
C16 C5 C6 114.4(2)
N9 C2 C10 113.8(2)
N9 C2 H2 109.1
N9 C2 C3 99.65(19)
C10 C2 H2 109.1
C10 C2 C3 115.8(2)
C3 C2 H2 109.1
Fe1 C19 H19 126.3
C20 C19 Fe1 69.53(15)
C20 C19 C18 108.7(2)
C20 C19 H19 125.7
C18 C19 Fe1 70.09(14)
C18 C19 H19 125.7
Fe1 C27 H27 125.9
C26 C27 Fe1 69.97(15)
C26 C27 H27 125.9
C28 C27 Fe1 69.77(15)
C28 C27 C26 108.2(2)
C28 C27 H27 125.9
C14 C13 H13 120.2
C12 C13 C14 119.6(3)
C12 C13 H13 120.2
O4 C3 C2 105.4(2)
O4 C3 H3A 110.7
O4 C3 H3B 110.7
C2 C3 H3A 110.7
C2 C3 H3B 110.7
H3A C3 H3B 108.8
C17 C16 H16A 109.2
C17 C16 H16B 109.2
C5 C16 C17 112.0(2)
C5 C16 H16A 109.2
C5 C16 H16B 109.2
H16A C16 H16B 107.9
Fe1 C28 H28 126.3
C24 C28 Fe1 69.57(15)
C24 C28 H28 126.0
C27 C28 Fe1 69.71(15)
C27 C28 C24 108.0(2)
C27 C28 H28 126.0
C5 C6 H6A 110.9
C5 C6 H6B 110.9
H6A C6 H6B 108.9
C7 C6 C5 104.4(2)
C7 C6 H6A 110.9
C7 C6 H6B 110.9
C11 C12 H12 119.8
C13 C12 C11 120.5(3)
C13 C12 H12 119.8
C8 C7 C6 102.8(2)
C8 C7 H7A 111.2
C8 C7 H7B 111.2
C6 C7 H7A 111.2
C6 C7 H7B 111.2
H7A C7 H7B 109.1

loop_
_geom_bond_atom_site_label_1
_geom_bond_atom_site_label_2
_geom_bond_distance
Fe1 C21 2.044(3)
Fe1 C20 2.042(2)
Fe1 C24 2.043(3)
Fe1 C18 2.057(2)
Fe1 C25 2.046(3)
Fe1 C22 2.038(2)
Fe1 C26 2.051(3)
Fe1 C19 2.044(3)
Fe1 C27 2.043(3)
Fe1 C28 2.044(3)
O23 C8 1.221(3)
O4 C5 1.444(3)
O4 C3 1.420(3)
N9 C8 1.373(3)
N9 C5 1.479(3)
N9 C2 1.462(3)
C10 C15 1.393(4)
C10 C11 1.396(4)
C10 C2 1.523(3)
C21 H21 0.9300
C21 C20 1.425(4)
C21 C22 1.425(4)
C20 H20 0.9300
C20 C19 1.423(4)
C24 H24 0.9300
C24 C25 1.414(4)
C24 C28 1.426(4)
C18 C22 1.430(3)
C18 C17 1.507(3)
C18 C19 1.428(4)
C25 H25 0.9300
C25 C26 1.425(4)
C8 C7 1.516(4)
C22 H22 0.9300
C15 H15 0.9300
C15 C14 1.391(4)
C26 H26 0.9300
C26 C27 1.423(4)
C17 H17A 0.9700
C17 H17B 0.9700
C17 C16 1.532(4)
C14 H14 0.9300
C14 C13 1.392(4)
C11 H11 0.9300
C11 C12 1.395(4)
C5 C16 1.525(3)
C5 C6 1.538(4)
C2 H2 0.9800
C2 C3 1.543(4)
C19 H19 0.9300
C27 H27 0.9300
C27 C28 1.415(4)
C13 H13 0.9300
C13 C12 1.378(4)
C3 H3A 0.9700
C3 H3B 0.9700
C16 H16A 0.9700
C16 H16B 0.9700
C28 H28 0.9300
C6 H6A 0.9700
C6 H6B 0.9700
C6 C7 1.535(4)
C12 H12 0.9300
C7 H7A 0.9700
C7 H7B 0.9700

loop_
_geom_torsion_atom_site_label_1
_geom_torsion_atom_site_label_2
_geom_torsion_atom_site_label_3
_geom_torsion_atom_site_label_4
_geom_torsion
Fe1 C21 C20 C19 -59.36(18)
Fe1 C21 C22 C18 59.62(18)
Fe1 C20 C19 C18 -59.35(17)
Fe1 C24 C25 C26 59.41(19)
Fe1 C24 C28 C27 -59.33(19)
Fe1 C18 C22 C21 -59.32(18)
Fe1 C18 C17 C16 66.9(3)
Fe1 C18 C19 C20 59.00(17)
Fe1 C25 C26 C27 59.04(18)
Fe1 C26 C27 C28 59.51(18)
Fe1 C27 C28 C24 59.24(19)
O23 C8 C7 C6 -152.1(3)
O4 C5 C16 C17 64.0(3)
O4 C5 C6 C7 134.7(2)
N9 C8 C7 C6 27.0(3)
N9 C5 C16 C17 178.3(2)
N9 C5 C6 C7 22.0(3)
N9 C2 C3 O4 33.1(2)
C10 C15 C14 C13 -0.4(4)
C10 C11 C12 C13 0.0(4)
C10 C2 C3 O4 -89.3(3)
C21 C20 C19 Fe1 59.33(18)
C21 C20 C19 C18 0.0(3)
C20 C21 C22 Fe1 -59.24(18)
C20 C21 C22 C18 0.4(3)
C24 C25 C26 Fe1 -59.30(19)
C24 C25 C26 C27 -0.3(3)
C18 C17 C16 C5 -152.8(2)
C25 C24 C28 Fe1 59.56(19)
C25 C24 C28 C27 0.2(3)
C25 C26 C27 Fe1 -59.11(19)
C25 C26 C27 C28 0.4(3)
C8 N9 C5 O4 -125.2(2)
C8 N9 C5 C16 119.3(2)
C8 N9 C5 C6 -5.6(3)
C8 N9 C2 C10 -129.8(2)
C8 N9 C2 C3 106.3(2)
C22 C21 C20 Fe1 59.14(18)
C22 C21 C20 C19 -0.2(3)
C22 C18 C17 C16 155.8(2)
C22 C18 C19 Fe1 -58.75(17)
C22 C18 C19 C20 0.3(3)
C15 C10 C11 C12 0.9(4)
C15 C10 C2 N9 -166.1(2)
C15 C10 C2 C3 -51.5(3)
C15 C14 C13 C12 1.2(4)
C26 C27 C28 Fe1 -59.64(18)
C26 C27 C28 C24 -0.4(3)
C17 C18 C22 Fe1 -122.1(2)
C17 C18 C22 C21 178.6(2)
C17 C18 C19 Fe1 122.3(3)
C17 C18 C19 C20 -178.7(2)
C14 C13 C12 C11 -1.0(4)
C11 C10 C15 C14 -0.6(4)
C11 C10 C2 N9 16.3(3)
C11 C10 C2 C3 130.9(2)
C5 O4 C3 C2 -26.8(3)
C5 N9 C8 O23 165.4(2)
C5 N9 C8 C7 -13.7(3)
C5 N9 C2 C10 95.3(2)
C5 N9 C2 C3 -28.5(2)
C5 C6 C7 C8 -29.6(3)
C2 N9 C8 O23 31.6(4)
C2 N9 C8 C7 -147.5(2)
C2 N9 C5 O4 14.0(3)
C2 N9 C5 C16 -101.5(2)
C2 N9 C5 C6 133.6(2)
C2 C10 C15 C14 -178.3(2)
C2 C10 C11 C12 178.5(2)
C19 C18 C22 Fe1 58.93(17)
C19 C18 C22 C21 -0.4(3)
C19 C18 C17 C16 -25.4(4)
C3 O4 C5 N9 8.8(3)
C3 O4 C5 C16 129.4(2)
C3 O4 C5 C6 -103.4(2)
C16 C5 C6 C7 -102.5(2)
C28 C24 C25 Fe1 -59.39(19)
C28 C24 C25 C26 0.0(3)
C6 C5 C16 C17 -62.9(3)
